data_7117811
loop_
_publ_author_name
'Ya-Dong Yu'
'Chan Luo'
'Bao-Yu Liu'
'Xiao-Chun Huang'
'Dan Li'

_publ_section_title
;
 Spontaneous symmetry breaking of Co(II) metal-organic frameworks from
 achiral precursors via asymmetrical crystallization
;
_journal_name_full Chem.Commun.
_journal_page_first 14489
_journal_paper_doi 10.1039/C5cc06166K
_journal_volume 51
_journal_year 2015
_chemical_formula_sum 'C24 H15 Co6 N13 O12'
_chemical_formula_weight 1031.07
_chemical_name_systematic
; 
 ? 
;
_space_group_IT_number 198
_symmetry_cell_setting cubic
_symmetry_space_group_name_Hall 'P 2ac 2ab 3'
_symmetry_space_group_name_H-M 'P 21 3'
_atom_sites_solution_hydrogens geom
_atom_sites_solution_primary direct
_atom_sites_solution_secondary difmap
_audit_creation_method SHELXL-97
_audit_update_record
;
2015-08-03 deposited with the CCDC.
2015-08-05 downloaded from the CCDC.
;
_cell_angle_alpha 90.00
_cell_angle_beta 90.00
_cell_angle_gamma 90.00
_cell_formula_units_Z 4
_cell_length_a 17.4882(2)
_cell_length_b 17.4882(2)
_cell_length_c 17.4882(2)
_cell_measurement_reflns_used 5156
_cell_measurement_temperature 293(2)
_cell_measurement_theta_max 42.069
_cell_measurement_theta_min 4.658
_cell_volume 5348.54(11)
_computing_cell_refinement
; 
CrysAlisPro, Oxford Diffraction Ltd., 
Version 1.171.34.44 (release 25-10-2010 CrysAlis171 .NET) 
;
_computing_data_collection
; 
CrysAlisPro, Oxford Diffraction Ltd., 
Version 1.171.34.44 (release 25-10-2010 CrysAlis171 .NET)
;
_computing_data_reduction
; 
CrysAlisPro, Oxford Diffraction Ltd., 
Version 1.171.34.44 (release 25-10-2010 CrysAlis171 .NET) 
;
_computing_structure_refinement 'SHELXL-97 (Sheldrick, 1997)'
_computing_structure_solution 'SHELXS-97 (Sheldrick, 1990)'
_diffrn_ambient_temperature 293(2)
_diffrn_measured_fraction_theta_full 0.998
_diffrn_measured_fraction_theta_max 0.998
_diffrn_measurement_device_type 'Xcalibur, Atlas, Gemini'
_diffrn_measurement_method 'phi and omega scans'
_diffrn_radiation_monochromator graphite
_diffrn_radiation_source 'Enhance (Mo) X-ray Source'
_diffrn_radiation_type MoK\a
_diffrn_radiation_wavelength 0.71073
_diffrn_reflns_av_R_equivalents 0.0612
_diffrn_reflns_av_sigmaI/netI 0.0341
_diffrn_reflns_limit_h_max 20
_diffrn_reflns_limit_h_min -20
_diffrn_reflns_limit_k_max 20
_diffrn_reflns_limit_k_min -20
_diffrn_reflns_limit_l_max 20
_diffrn_reflns_limit_l_min -11
_diffrn_reflns_number 30093
_diffrn_reflns_theta_full 24.98
_diffrn_reflns_theta_max 24.98
_diffrn_reflns_theta_min 1.65
_diffrn_standards_decay_% 'not available'
_diffrn_standards_interval_count 'not available'
_diffrn_standards_interval_time 'not available'
_diffrn_standards_number 'not available'
_exptl_absorpt_coefficient_mu 1.869
_exptl_absorpt_correction_T_max 0.6731
_exptl_absorpt_correction_T_min 0.6422
_exptl_absorpt_correction_type multi-scan
_exptl_crystal_colour blackish-purple
_exptl_crystal_density_diffrn 1.280
_exptl_crystal_density_method 'not measured'
_exptl_crystal_description 'triangular or irregular'
_exptl_crystal_F_000 2032
_exptl_crystal_size_max 0.26
_exptl_crystal_size_mid 0.24
_exptl_crystal_size_min 0.23
_platon_squeeze_details ' ?'
_refine_diff_density_max 1.063
_refine_diff_density_min -0.476
_refine_diff_density_rms 0.109
_refine_ls_abs_structure_details 'Flack H D (1983), Acta Cryst. A39, 876-881'
_refine_ls_abs_structure_Flack 0.05(3)
_refine_ls_extinction_method none
_refine_ls_goodness_of_fit_ref 1.090
_refine_ls_hydrogen_treatment mixed
_refine_ls_matrix_type full
_refine_ls_number_parameters 169
_refine_ls_number_reflns 3138
_refine_ls_number_restraints 0
_refine_ls_restrained_S_all 1.090
_refine_ls_R_factor_all 0.0393
_refine_ls_R_factor_gt 0.0378
_refine_ls_shift/su_max 0.000
_refine_ls_shift/su_mean 0.000
_refine_ls_structure_factor_coef Fsqd
_refine_ls_weighting_details 'calc w=1/[\s^2^(Fo^2^)+(0.0695P)^2^+2.7663P] where P=(Fo^2^+2Fc^2^)/3'
_refine_ls_weighting_scheme calc
_refine_ls_wR_factor_gt 0.1065
_refine_ls_wR_factor_ref 0.1075
_reflns_number_gt 3074
_reflns_number_total 3138
_reflns_threshold_expression >2sigma(I)
_cod_data_source_file c5cc06166k2.cif
_cod_data_source_block 2
_cod_original_sg_symbol_H-M 'P 2 1 1'
_cod_database_code 7117811
_platon_squeeze_void_probe_radius 1.20

loop_
_symmetry_equiv_pos_as_xyz
'x, y, z'
'-x+1/2, -y, z+1/2'
'-x, y+1/2, -z+1/2'
'x+1/2, -y+1/2, -z'
'z, x, y'
'z+1/2, -x+1/2, -y'
'-z+1/2, -x, y+1/2'
'-z, x+1/2, -y+1/2'
'y, z, x'
'-y, z+1/2, -x+1/2'
'y+1/2, -z+1/2, -x'
'-y+1/2, -z, x+1/2'

loop_
_atom_site_label
_atom_site_type_symbol
_atom_site_fract_x
_atom_site_fract_y
_atom_site_fract_z
_atom_site_U_iso_or_equiv
_atom_site_adp_type
_atom_site_occupancy
_atom_site_symmetry_multiplicity
_atom_site_calc_flag
_atom_site_refinement_flags
_atom_site_disorder_assembly
_atom_site_disorder_group
Co1 Co -0.35544(3) 0.37906(3) 0.48861(3) 0.01866(17) Uani 1 1 d . . .
Co2 Co -0.43568(4) 0.43568(4) 0.93568(4) 0.0200(2) Uani 1 3 d S . .
Co3 Co -0.53653(3) 0.46347(3) 0.46347(3) 0.0165(2) Uani 1 3 d S . .
Co4 Co -0.13885(4) 0.13885(4) 0.63885(4) 0.0217(2) Uani 1 3 d S . .
C1 C -0.2678(3) 0.2321(3) 0.4654(3) 0.0312(12) Uani 1 1 d . . .
H1A H -0.2844 0.2289 0.4132 0.037 Uiso 1 1 d R . .
C2 C -0.2518(3) 0.2690(3) 0.5797(3) 0.0305(12) Uani 1 1 d . . .
H2A H -0.2552 0.2989 0.6256 0.037 Uiso 1 1 d R . .
C3 C -0.2203(3) 0.1822(3) 0.5001(3) 0.0210(10) Uani 1 1 d . . .
C4 C -0.1811(3) 0.1131(3) 0.4750(3) 0.0237(10) Uani 1 1 d . . .
C5 C -0.4280(3) 0.4196(3) 0.7626(3) 0.0312(12) Uani 1 1 d . . .
H5A H -0.3770 0.3992 0.7627 0.037 Uiso 1 1 d R A .
C6 C -0.5356(3) 0.4638(3) 0.7993(3) 0.0296(11) Uani 1 1 d . . .
H6A H -0.5759 0.4811 0.8324 0.036 Uiso 1 1 d R A .
C7 C -0.4730(3) 0.4322(3) 0.6986(3) 0.0295(11) Uani 1 1 d . A .
C8 C -0.4617(3) 0.4243(3) 0.6168(3) 0.0213(10) Uani 1 1 d . . .
N1 N -0.2108(2) 0.2070(2) 0.5748(2) 0.0275(9) Uani 1 1 d . . .
N2 N -0.2886(2) 0.2875(2) 0.5154(2) 0.0254(9) Uani 1 1 d . . .
N3 N -0.4689(2) 0.4411(3) 0.8253(2) 0.0278(9) Uani 1 1 d . A .
N4 N -0.5429(2) 0.4608(2) 0.7247(2) 0.0276(9) Uani 1 1 d . A .
N5 N -0.5000(5) 0.5000(5) 1.0000(5) 0.099(8) Uani 0.60 3 d SP A 1
H5B H -0.4841 0.4968 1.0490 0.148 Uiso 0.20 1 d PR A 1
H5C H -0.4966 0.5490 0.9843 0.148 Uiso 0.20 1 d PR A 1
H5D H -0.5488 0.4843 0.9968 0.148 Uiso 0.20 1 d PR A 1
N5' N -0.5739(8) 0.5739(8) 1.0739(8) 0.080(10) Uani 0.40 3 d SP B 2
H5'A H -0.5580 0.5705 1.1227 0.120 Uiso 0.13 1 d PR B 2
H5'B H -0.5706 0.6227 1.0580 0.120 Uiso 0.13 1 d PR B 2
H5'C H -0.6227 0.5580 1.0705 0.120 Uiso 0.13 1 d PR B 2
O1 O -0.1792(2) 0.0967(2) 0.4061(2) 0.0352(9) Uani 1 1 d . . .
O2 O -0.15110(19) 0.07136(19) 0.5284(2) 0.0275(8) Uani 1 1 d . . .
O3 O -0.4006(2) 0.3969(2) 0.59136(19) 0.0320(9) Uani 1 1 d . A .
O4 O -0.51884(19) 0.44462(19) 0.57727(17) 0.0239(7) Uani 1 1 d . A .

loop_
_atom_site_aniso_label
_atom_site_aniso_U_11
_atom_site_aniso_U_22
_atom_site_aniso_U_33
_atom_site_aniso_U_23
_atom_site_aniso_U_13
_atom_site_aniso_U_12
Co1 0.0177(3) 0.0176(3) 0.0206(3) -0.0015(2) 0.0003(2) 0.0017(2)
Co2 0.0200(2) 0.0200(2) 0.0200(2) 0.0015(3) -0.0015(3) -0.0015(3)
Co3 0.0165(2) 0.0165(2) 0.0165(2) -0.0013(2) -0.0013(2) -0.0013(2)
Co4 0.0217(2) 0.0217(2) 0.0217(2) 0.0011(3) -0.0011(3) -0.0011(3)
C1 0.036(3) 0.027(3) 0.030(3) -0.005(2) -0.010(2) 0.011(2)
C2 0.045(3) 0.026(3) 0.021(2) -0.010(2) -0.003(2) 0.012(2)
C3 0.031(2) 0.016(2) 0.016(2) -0.0026(18) -0.0081(19) 0.0034(19)
C4 0.024(2) 0.028(2) 0.020(2) -0.011(2) -0.002(2) -0.002(2)
C5 0.022(2) 0.047(3) 0.024(3) -0.001(2) 0.002(2) 0.011(2)
C6 0.033(3) 0.046(3) 0.010(2) 0.001(2) 0.007(2) 0.007(2)
C7 0.028(3) 0.036(3) 0.025(2) 0.010(2) 0.001(2) 0.003(2)
C8 0.017(2) 0.021(2) 0.026(2) -0.0009(19) -0.0002(19) 0.0089(19)
N1 0.034(2) 0.026(2) 0.022(2) -0.0043(18) -0.0029(18) 0.0082(18)
N2 0.027(2) 0.024(2) 0.025(2) 0.0014(17) -0.0072(18) 0.0124(18)
N3 0.027(2) 0.041(2) 0.0153(18) 0.0028(18) -0.0020(17) 0.005(2)
N4 0.023(2) 0.035(2) 0.025(2) 0.0002(18) -0.0008(17) 0.0060(18)
N5 0.099(8) 0.099(8) 0.099(8) -0.045(6) 0.045(6) 0.045(6)
N5' 0.080(10) 0.080(10) 0.080(10) -0.031(8) 0.031(8) 0.031(8)
O1 0.040(2) 0.035(2) 0.0309(19) -0.0115(16) -0.0126(17) 0.0249(17)
O2 0.0235(17) 0.0260(17) 0.0329(19) 0.0023(15) -0.0026(15) 0.0116(14)
O3 0.0274(19) 0.048(2) 0.0203(16) 0.0028(16) -0.0016(14) 0.0172(17)
O4 0.0281(17) 0.0313(18) 0.0123(15) -0.0002(13) -0.0021(13) 0.0049(15)

loop_
_atom_type_symbol
_atom_type_description
_atom_type_scat_dispersion_real
_atom_type_scat_dispersion_imag
_atom_type_scat_source
C C 0.0033 0.0016 'International Tables Vol C Tables 4.2.6.8 and 6.1.1.4'
H H 0.0000 0.0000 'International Tables Vol C Tables 4.2.6.8 and 6.1.1.4'
N N 0.0061 0.0033 'International Tables Vol C Tables 4.2.6.8 and 6.1.1.4'
O O 0.0106 0.0060 'International Tables Vol C Tables 4.2.6.8 and 6.1.1.4'
Co Co 0.3494 0.9721 'International Tables Vol C Tables 4.2.6.8 and 6.1.1.4'

loop_
_geom_angle_atom_site_label_1
_geom_angle_atom_site_label_2
_geom_angle_atom_site_label_3
_geom_angle
_geom_angle_site_symmetry_1
_geom_angle_site_symmetry_3
O3 Co1 O1 125.10(16) . 8
O3 Co1 N4 112.85(18) . 5_465
O1 Co1 N4 118.02(18) 8 5_465
O3 Co1 N2 98.26(16) . .
O1 Co1 N2 91.43(16) 8 .
N4 Co1 N2 100.87(17) 5_465 .
O3 Co1 O4 88.68(13) . 5_465
O1 Co1 O4 85.34(14) 8 5_465
N4 Co1 O4 75.31(14) 5_465 5_465
N2 Co1 O4 172.98(15) . 5_465
N5 Co2 N3 111.05(13) . 7
N5 Co2 N3 111.05(12) . .
N3 Co2 N3 107.84(13) 7 .
N5 Co2 N3 111.05(13) . 10_545
N3 Co2 N3 107.84(13) 7 10_545
N3 Co2 N3 107.84(13) . 10_545
O4 Co3 O4 91.96(14) 9_456 .
O4 Co3 O4 91.96(14) 9_456 5_465
O4 Co3 O4 91.96(14) . 5_465
O4 Co3 O2 96.81(13) 9_456 4_456
O4 Co3 O2 91.83(14) . 4_456
O4 Co3 O2 170.32(14) 5_465 4_456
O4 Co3 O2 91.83(14) 9_456 12_465
O4 Co3 O2 170.32(14) . 12_465
O4 Co3 O2 96.81(13) 5_465 12_465
O2 Co3 O2 78.88(15) 4_456 12_465
O4 Co3 O2 170.32(14) 9_456 8
O4 Co3 O2 96.81(13) . 8
O4 Co3 O2 91.83(14) 5_465 8
O2 Co3 O2 78.88(15) 4_456 8
O2 Co3 O2 78.88(15) 12_465 8
N1 Co4 N1 107.00(12) 7 .
N1 Co4 N1 107.00(12) 7 10_545
N1 Co4 N1 107.00(12) . 10_545
N1 Co4 O2 149.13(15) 7 .
N1 Co4 O2 77.36(14) . .
N1 Co4 O2 100.46(15) 10_545 .
N1 Co4 O2 100.46(15) 7 10_545
N1 Co4 O2 149.13(14) . 10_545
N1 Co4 O2 77.36(14) 10_545 10_545
O2 Co4 O2 71.83(13) . 10_545
N1 Co4 O2 77.36(14) 7 7
N1 Co4 O2 100.46(15) . 7
N1 Co4 O2 149.13(14) 10_545 7
O2 Co4 O2 71.83(13) . 7
O2 Co4 O2 71.83(13) 10_545 7
C3 C1 N2 109.7(5) . .
N1 C2 N2 114.3(4) . .
C1 C3 N1 107.1(4) . .
C1 C3 C4 133.8(5) . .
N1 C3 C4 119.1(4) . .
O1 C4 O2 124.0(4) . .
O1 C4 C3 119.8(4) . .
O2 C4 C3 116.1(4) . .
N3 C5 C7 107.9(4) . .
N4 C6 N3 114.7(4) . .
C5 C7 N4 106.9(4) . .
C5 C7 C8 134.7(5) . .
N4 C7 C8 118.4(4) . .
O3 C8 O4 126.0(4) . .
O3 C8 C7 120.2(4) . .
O4 C8 C7 113.8(4) . .
C2 N1 C3 104.8(4) . .
C2 N1 Co4 141.3(4) . .
C3 N1 Co4 113.8(3) . .
C2 N2 C1 104.0(4) . .
C2 N2 Co1 131.3(3) . .
C1 N2 Co1 124.6(3) . .
C6 N3 C5 105.8(4) . .
C6 N3 Co2 126.9(3) . .
C5 N3 Co2 127.3(3) . .
C6 N4 C7 104.7(4) . .
C6 N4 Co1 138.4(4) . 9_456
C7 N4 Co1 116.8(3) . 9_456
C4 O1 Co1 127.9(3) . 11_455
C4 O2 Co3 126.7(3) . 4_556
C4 O2 Co4 111.0(3) . .
Co3 O2 Co4 90.18(13) 4_556 .
C8 O3 Co1 136.0(3) . .
C8 O4 Co3 134.2(3) . .
C8 O4 Co1 115.6(3) . 9_456
Co3 O4 Co1 109.34(14) . 9_456

loop_
_geom_bond_atom_site_label_1
_geom_bond_atom_site_label_2
_geom_bond_distance
_geom_bond_site_symmetry_2
Co1 O3 1.987(3) .
Co1 O1 2.011(3) 8
Co1 N4 2.016(4) 5_465
Co1 N2 2.038(4) .
Co1 O4 2.273(3) 5_465
Co2 N5 1.947(16) .
Co2 N3 2.018(4) 7
Co2 N3 2.018(4) .
Co2 N3 2.018(4) 10_545
Co3 O4 2.041(3) 9_456
Co3 O4 2.041(3) .
Co3 O4 2.041(3) 5_465
Co3 O2 2.099(3) 4_456
Co3 O2 2.099(3) 12_465
Co3 O2 2.099(3) 8
Co4 N1 2.063(4) 7
Co4 N1 2.063(4) .
Co4 N1 2.063(4) 10_545
Co4 O2 2.273(4) .
Co4 O2 2.273(3) 10_545
Co4 O2 2.273(4) 7
C1 C3 1.350(7) .
C1 N2 1.354(7) .
C2 N1 1.303(7) .
C2 N2 1.335(6) .
C3 N1 1.387(6) .
C3 C4 1.457(6) .
C4 O1 1.239(6) .
C4 O2 1.296(6) .
C5 N3 1.362(7) .
C5 C7 1.387(7) .
C6 N4 1.312(6) .
C6 N3 1.314(7) .
C7 N4 1.397(6) .
C7 C8 1.451(7) .
C8 O3 1.253(6) .
C8 O4 1.265(6) .
N4 Co1 2.016(4) 9_456
O1 Co1 2.011(3) 11_455
O2 Co3 2.099(3) 4_556
O4 Co1 2.273(3) 9_456

loop_
_platon_squeeze_void_nr
_platon_squeeze_void_average_x
_platon_squeeze_void_average_y
_platon_squeeze_void_average_z
_platon_squeeze_void_volume
_platon_squeeze_void_count_electrons
_platon_squeeze_void_content
1 0.126 0.087 0.917 2394 463 ' '
